data_2011267
loop_
_publ_author_name
'Guzei, Ilia A.'
'Delpech, Fabien'
'Jordan, Richard F. '

_publ_section_title
'[Hydroxytris(pentafluorophenyl)borato-<i>O</i>][<i>N</i>-isopropyl-2-(isopropylamino)troponiminato-<i>N</i>]methylindium(III)'
_journal_issue 8
_journal_name_full 'Acta Crystallographica Section C'
_journal_page_first e327
_journal_page_last e328
_journal_paper_doi 10.1107/S010827010000963X
_journal_volume 56
_journal_year 2000
_chemical_formula_iupac '[In (C H3) (C18 H B F15 O) (C13 H19 N2)]'
_chemical_formula_sum 'C32 H23 B F15 In N2 O'
_chemical_formula_weight 862.15
_chemical_name_systematic
;
  ?
;
_space_group_IT_number 14
_symmetry_cell_setting monoclinic
_symmetry_space_group_name_Hall '-P 2ybc'
_symmetry_space_group_name_H-M 'P 1 21/c 1'
_audit_creation_method SHELXL-97
_cell_angle_alpha 90.00
_cell_angle_beta 117.2010(10)
_cell_angle_gamma 90.00
_cell_formula_units_Z 8
_cell_length_a 19.6683(16)
_cell_length_b 18.7739(16)
_cell_length_c 19.8049(17)
_cell_measurement_reflns_used 6872
_cell_measurement_temperature 183(2)
_cell_measurement_theta_max 27
_cell_measurement_theta_min 2
_cell_volume 6504.2(9)
_computing_cell_refinement SMART
_computing_data_collection 'SMART (Bruker, 1997)'
_computing_data_reduction 'SAINT (Bruker, 1997)'
_computing_publication_material SHELXTL
_computing_structure_refinement SHELXTL
_computing_structure_solution SHELXTL
_diffrn_ambient_temperature 183(2)
_diffrn_measured_fraction_theta_full .994
_diffrn_measured_fraction_theta_max .994
_diffrn_measurement_device_type 'Bruker CCD-1000 area-detector'
_diffrn_measurement_method \w
_diffrn_radiation_monochromator graphite
_diffrn_radiation_source 'fine-focus sealed tube'
_diffrn_radiation_type MoK\a
_diffrn_radiation_wavelength .71073
_diffrn_reflns_av_R_equivalents .029
_diffrn_reflns_av_sigmaI/netI .0468
_diffrn_reflns_limit_h_max 21
_diffrn_reflns_limit_h_min -24
_diffrn_reflns_limit_k_max 23
_diffrn_reflns_limit_k_min 0
_diffrn_reflns_limit_l_max 24
_diffrn_reflns_limit_l_min 0
_diffrn_reflns_number 41003
_diffrn_reflns_theta_full 26.37
_diffrn_reflns_theta_max 26.37
_diffrn_reflns_theta_min 2.06
_diffrn_standards_decay_% <1
_diffrn_standards_number 0
_exptl_absorpt_coefficient_mu .844
_exptl_absorpt_correction_T_max .751
_exptl_absorpt_correction_T_min .713
_exptl_absorpt_correction_type empirical
_exptl_absorpt_process_details '(SADABS; Blessing, 1995)'
_exptl_crystal_colour yellow
_exptl_crystal_density_diffrn 1.761
_exptl_crystal_density_method 'not measured'
_exptl_crystal_description block
_exptl_crystal_F_000 3408
_exptl_crystal_size_max .43
_exptl_crystal_size_mid .40
_exptl_crystal_size_min .36
_refine_diff_density_max .683
_refine_diff_density_min -.676
_refine_ls_extinction_method none
_refine_ls_goodness_of_fit_ref .966
_refine_ls_hydrogen_treatment constr
_refine_ls_matrix_type full
_refine_ls_number_parameters 947
_refine_ls_number_reflns 13220
_refine_ls_number_restraints 12
_refine_ls_restrained_S_all .967
_refine_ls_R_factor_all .058
_refine_ls_R_factor_gt .031
_refine_ls_shift/su_max .002
_refine_ls_shift/su_mean .000
_refine_ls_structure_factor_coef Fsqd
_refine_ls_weighting_details 'calc w = 1/[\s^2^(Fo^2^)+(0.0350P)^2^] where P = (Fo^2^+2Fc^2^)/3'
_refine_ls_weighting_scheme calc
_refine_ls_wR_factor_ref .075
_reflns_number_gt 9101
_reflns_number_total 13220
_reflns_threshold_expression I>2\s(I)
_cod_data_source_file qa0351.cif
_cod_data_source_block I
_cod_original_sg_symbol_H-M 'P 21/c'
_cod_database_code 2011267
_cod_database_fobs_code 2011267

loop_
_symmetry_equiv_pos_as_xyz
'x, y, z'
'-x, y+1/2, -z+1/2'
'-x, -y, -z'
'x, -y-1/2, z-1/2'

loop_
_atom_site_label
_atom_site_fract_x
_atom_site_fract_y
_atom_site_fract_z
_atom_site_U_iso_or_equiv
_atom_site_adp_type
_atom_site_calc_flag
_atom_site_refinement_flags
_atom_site_occupancy
_atom_site_disorder_assembly
_atom_site_disorder_group
_atom_site_type_symbol
In1 1.015483(11) .713348(10) .998920(11) .02628(6) Uani d . 1 A . In
In2 .503805(10) .788991(10) -.020258(10) .02637(6) Uani d . 1 . . In
N1 .94431(12) .79470(11) .93008(11) .0260(5) Uani d . 1 A . N
N2 1.03891(13) .79699(11) 1.07708(12) .0316(6) Uani d D 1 . . N
N1A .44661(13) .70280(11) -.09124(13) .0309(5) Uani d . 1 . . N
N2A .50530(13) .71288(13) .05795(13) .0354(6) Uani d . 1 . . N
F17 .75550(10) .72086(9) .86816(9) .0429(4) Uani d . 1 . . F
F18 .70583(10) .85268(9) .86512(10) .0535(5) Uani d . 1 A . F
F19 .74885(9) .92815(9) .99503(10) .0459(5) Uani d . 1 . . F
F20 .84702(10) .86762(8) 1.13070(9) .0457(4) Uani d . 1 A . F
F21 .89841(9) .73727(8) 1.13543(8) .0371(4) Uani d . 1 . . F
F23 .75303(9) .66180(9) 1.08501(9) .0422(4) Uani d . 1 . . F
F24 .75438(10) .58948(9) 1.20039(10) .0456(5) Uani d . 1 A . F
F25 .84978(10) .47772(9) 1.26216(9) .0435(4) Uani d . 1 . . F
F26 .95128(10) .44280(9) 1.20889(9) .0443(4) Uani d . 1 A . F
F27 .95798(9) .51869(8) 1.09892(9) .0384(4) Uani d . 1 . . F
F29 .69226(10) .62495(11) .92732(10) .0538(5) Uani d . 1 . . F
F30 .61251(12) .53756(13) .81295(11) .0820(8) Uani d . 1 A . F
F31 .68487(14) .43811(11) .76838(11) .0833(8) Uani d . 1 . . F
F32 .84105(14) .43371(10) .83893(10) .0721(7) Uani d . 1 A . F
F33 .92185(11) .52825(10) .94318(10) .0522(5) Uani d . 1 . . F
F17A .36499(9) .77753(8) .11615(8) .0394(4) Uani d . 1 . . F
F18A .31450(10) .64638(9) .11086(10) .0490(5) Uani d . 1 . . F
F19A .24213(9) .57539(9) -.02309(10) .0459(5) Uani d . 1 . . F
F20A .22260(10) .64096(9) -.15385(9) .0469(5) Uani d . 1 . . F
F21A .27231(9) .77336(8) -.15037(8) .0369(4) Uani d . 1 . . F
F23A .16799(8) .84428(8) -.10584(9) .0351(4) Uani d . 1 . . F
F24A .06910(8) .92511(9) -.21657(9) .0398(4) Uani d . 1 . . F
F25A .11547(9) 1.04498(8) -.26084(9) .0428(4) Uani d . 1 . . F
F26A .26676(10) 1.08054(8) -.19236(9) .0441(4) Uani d . 1 . . F
F27A .36855(9) .99725(8) -.08597(9) .0374(4) Uani d . 1 . . F
F29A .25001(9) .88008(10) .05777(9) .0448(5) Uani d . 1 . . F
F30A .28097(13) .95339(13) .18408(11) .0785(7) Uani d . 1 . . F
F31A .40747(14) 1.03719(11) .24812(11) .0932(9) Uani d . 1 . . F
F32A .50439(12) 1.04275(10) .18476(11) .0815(8) Uani d . 1 . . F
F33A .48049(10) .96421(10) .06563(10) .0544(5) Uani d . 1 . . F
B1 .85937(17) .63728(16) 1.01283(17) .0247(7) Uani d . 1 A . B
B2 .34232(17) .86802(17) -.02158(17) .0257(7) Uani d . 1 . . B
C1 1.08842(18) .64352(16) .9786(2) .0500(9) Uani d . 1 . . C
H1A 1.0609 .5995 .9556 .075 Uiso calc R 1 A . H
H1B 1.1332 .6324 1.0268 .075 Uiso calc R 1 . . H
H1C 1.1050 .6663 .9442 .075 Uiso calc R 1 . . H
C2 .90591(17) .78923(15) .84605(15) .0344(7) Uani d . 1 . . C
H2 .8545 .8123 .8255 .041 Uiso calc R 1 . . H
C3 .89599(19) .71101(16) .82333(17) .0474(8) Uani d . 1 . . C
H3A .9463 .6892 .8395 .071 Uiso calc R 1 . . H
H3B .8662 .7071 .7681 .071 Uiso calc R 1 . . H
H3C .8691 .6864 .8478 .071 Uiso calc R 1 . . H
C4 .95367(18) .82756(17) .81453(16) .0443(8) Uani d . 1 . . C
H4A .9601 .8776 .8304 .067 Uiso calc R 1 . . H
H4B .9277 .8249 .7590 .067 Uiso calc R 1 . . H
H4C 1.0039 .8048 .8339 .067 Uiso calc R 1 . . H
C5 .94310(14) .85442(13) .96655(14) .0241(6) Uani d . 1 . . C
C6 .89955(16) .91399(15) .92702(16) .0341(7) Uani d . 1 A . C
H6 .8741 .9075 .8735 .041 Uiso calc R 1 . . H
C7 .88599(17) .98002(15) .94971(18) .0400(8) Uani d . 1 . . C
H7 .8550 1.0112 .9096 .048 Uiso calc R 1 A . H
C8 .91096(18) 1.00737(16) 1.0224(2) .0448(8) Uani d . 1 A . C
H8 .8939 1.0537 1.0267 .054 Uiso calc R 1 . . H
C9 .95805(17) .97308(17) 1.08820(19) .0435(8) Uani d . 1 . . C
H9 .9682 .9985 1.1333 .052 Uiso calc R 1 A . H
C10 .99322(16) .90751(15) 1.09962(16) .0347(7) Uani d . 1 A . C
H10 1.0239 .8964 1.1517 .042 Uiso calc R 1 . . H
C11 .99308(15) .85364(14) 1.05024(14) .0249(6) Uani d . 1 A . C
C12 1.1035(2) .7939(2) 1.1546(3) .0336(9) Uiso d PD .725(5) A -1 C
H12 1.1180 .8436 1.1740 .040 Uiso calc PR .725(5) A -1 H
C13 1.17198(15) .7582(2) 1.1535(2) .0487(13) Uiso d PD .725(5) A -1 C
H13A 1.1592 .7088 1.1365 .073 Uiso calc PR .725(5) A -1 H
H13B 1.2150 .7590 1.2048 .073 Uiso calc PR .725(5) A -1 H
H13C 1.1861 .7838 1.1187 .073 Uiso calc PR .725(5) A -1 H
C14 1.0798(2) .7540(2) 1.20698(18) .0492(13) Uiso d PD .725(5) A -1 C
H14A 1.0384 .7798 1.2106 .074 Uiso calc PR .725(5) A -1 H
H14B 1.1236 .7502 1.2575 .074 Uiso calc PR .725(5) A -1 H
H14C 1.0622 .7062 1.1867 .074 Uiso calc PR .725(5) A -1 H
C12' 1.0918(4) .7917(4) 1.1612(8) .0336(9) Uiso d PD .28 A -2 C
H12' 1.0731 .8229 1.1902 .040 Uiso calc PR .275(5) A -2 H
C13' 1.1710(3) .8150(6) 1.1748(5) .068(5) Uiso d PD .275(5) A -2 C
H13A' 1.2047 .8182 1.2296 .102 Uiso calc PR .275(5) A -2 H
H13B' 1.1677 .8618 1.1515 .102 Uiso calc PR .275(5) A -2 H
H13C' 1.1917 .7802 1.1522 .102 Uiso calc PR .275(5) A -2 H
C14' 1.0942(5) .7147(4) 1.1852(4) .043(3) Uiso d PD .275(5) A -2 C
H14A' 1.1015 .6836 1.1492 .064 Uiso calc PR .275(5) A -2 H
H14B' 1.0460 .7025 1.1858 .064 Uiso calc PR .275(5) A -2 H
H14C' 1.1367 .7080 1.2361 .064 Uiso calc PR .275(5) A -2 H
O1 .94247(10) .64450(9) 1.02783(11) .0327(5) Uani d . 1 . . O
H1 .9721 .6071 1.0601 .039 Uiso calc R 1 A . H
C16 .82819(14) .71965(13) 1.00285(14) .0233(6) Uani d . 1 . . C
C17 .77945(15) .75401(15) .93597(15) .0295(6) Uani d . 1 A . C
C18 .75324(16) .82310(15) .93266(16) .0337(7) Uani d . 1 . . C
C19 .77499(16) .86147(15) .99776(18) .0335(7) Uani d . 1 A . C
C20 .82436(16) .83115(14) 1.06563(16) .0297(7) Uani d . 1 . . C
C21 .84990(15) .76284(14) 1.06632(15) .0256(6) Uani d . 1 A . C
C22 .85657(14) .59546(13) 1.08566(14) .0243(6) Uani d . 1 . . C
C23 .80485(15) .60832(14) 1.11389(15) .0281(6) Uani d . 1 A . C
C24 .80263(16) .57087(15) 1.17254(15) .0310(7) Uani d . 1 . . C
C25 .85177(16) .51507(14) 1.20476(15) .0298(7) Uani d . 1 A . C
C26 .90341(16) .49829(14) 1.17860(15) .0295(7) Uani d . 1 . . C
C27 .90459(15) .53840(14) 1.12137(15) .0281(6) Uani d . 1 A . C
C28 .81163(17) .58405(14) .94012(15) .0307(7) Uani d . 1 . . C
C29 .73233(19) .58054(17) .90506(16) .0403(8) Uani d . 1 A . C
C30 .6898(2) .5341(2) .84715(18) .0519(10) Uani d . 1 . . C
C31 .7258(3) .48501(18) .82441(18) .0555(11) Uani d . 1 A . C
C32 .8037(2) .48348(16) .85843(18) .0490(10) Uani d . 1 . . C
C33 .84481(19) .53313(15) .91387(16) .0374(7) Uani d . 1 A . C
C1A .59333(17) .85308(17) -.01762(19) .0478(9) Uani d . 1 . . C
H1A1 .6410 .8413 .0275 .072 Uiso calc R 1 . . H
H1A2 .5810 .9034 -.0159 .072 Uiso calc R 1 . . H
H1A3 .5995 .8442 -.0633 .072 Uiso calc R 1 . . H
C2A .42191(17) .70482(16) -.17387(16) .0391(8) Uani d . 1 . . C
H2A .3701 .6825 -.2007 .047 Uiso calc R 1 . . H
C3A .4158(2) .78161(17) -.19937(17) .0549(10) Uani d . 1 . . C
H3A1 .3832 .8080 -.1827 .082 Uiso calc R 1 . . H
H3A2 .3935 .7834 -.2549 .082 Uiso calc R 1 . . H
H3A3 .4669 .8031 -.1771 .082 Uiso calc R 1 . . H
C4A .47710(19) .66245(18) -.19317(18) .0525(9) Uani d . 1 . . C
H4A1 .5278 .6845 -.1685 .079 Uiso calc R 1 . . H
H4A2 .4585 .6623 -.2483 .079 Uiso calc R 1 . . H
H4A3 .4803 .6134 -.1751 .079 Uiso calc R 1 . . H
C5A .43756(15) .64506(15) -.05633(17) .0328(7) Uani d . 1 . . C
C6A .39909(17) .58470(16) -.0982(2) .0484(9) Uani d . 1 . . C
H6A .3813 .5900 -.1513 .058 Uiso calc R 1 . . H
C7A .3818(2) .51926(19) -.0782(3) .0663(12) Uani d . 1 . . C
H7A .3548 .4876 -.1193 .080 Uiso calc R 1 . . H
C8A .3977(2) .4928(2) -.0073(3) .0780(15) Uani d . 1 . . C
H8A .3802 .4460 -.0053 .094 Uiso calc R 1 . . H
C9A .4362(2) .5279(2) .0598(3) .0669(12) Uani d . 1 . . C
H9A .4425 .5017 .1033 .080 Uiso calc R 1 . . H
C10A .46760(18) .59520(18) .0748(2) .0512(9) Uani d . 1 . . C
H10A .4918 .6069 .1272 .061 Uiso calc R 1 . . H
C11A .47108(16) .65052(15) .02774(18) .0358(7) Uani d . 1 . . C
C12A .5463(2) .72546(18) .14084(18) .0509(9) Uani d . 1 . . C
H12A .5163 .7042 .1651 .061 Uiso calc R 1 . . H
C13A .6231(2) .6913(2) .1732(2) .0728(12) Uani d . 1 . . C
H13D .6176 .6412 .1574 .109 Uiso calc R 1 . . H
H13E .6471 .6940 .2287 .109 Uiso calc R 1 . . H
H13F .6552 .7161 .1546 .109 Uiso calc R 1 . . H
C14A .5545(2) .80542(19) .15616(19) .0639(11) Uani d . 1 . . C
H14D .5893 .8255 .1382 .096 Uiso calc R 1 . . H
H14E .5751 .8140 .2108 .096 Uiso calc R 1 . . H
H14F .5043 .8282 .1293 .096 Uiso calc R 1 . . H
O2 .41122(10) .86235(10) -.03770(10) .0312(4) Uani d . 1 . . O
H2B .4148 .9038 -.0634 .037 Uiso calc R 1 . . H
C16A .31798(14) .78511(14) -.01792(14) .0240(6) Uani d . 1 . . C
C17A .32803(15) .74761(15) .04655(15) .0282(6) Uani d . 1 . . C
C18A .30290(16) .67879(15) .04564(16) .0324(7) Uani d . 1 . . C
C19A .26658(15) .64271(14) -.02173(17) .0329(7) Uani d . 1 . . C
C20A .25722(15) .67559(15) -.08724(16) .0315(7) Uani d . 1 . . C
C21A .28300(15) .74457(15) -.08379(15) .0281(6) Uani d . 1 . . C
C22A .27488(15) .91480(14) -.09045(14) .0247(6) Uani d . 1 . . C
C23A .19674(15) .90144(14) -.12596(15) .0267(6) Uani d . 1 . . C
C24A .14377(15) .94359(15) -.18290(15) .0301(7) Uani d . 1 . . C
C25A .16643(17) 1.00371(14) -.20571(15) .0306(7) Uani d . 1 . . C
C26A .24251(17) 1.02106(14) -.17188(15) .0303(7) Uani d . 1 . . C
C27A .29348(15) .97680(14) -.11649(15) .0269(6) Uani d . 1 . . C
C28A .36475(15) .91514(14) .05644(15) .0289(7) Uani d . 1 . . C
C29A .31556(17) .91811(16) .08914(16) .0362(7) Uani d . 1 . . C
C30A .3296(2) .95711(18) .15283(17) .0490(9) Uani d . 1 . . C
C31A .3938(3) .99832(18) .18568(18) .0602(11) Uani d . 1 . . C
C32A .4425(2) 1.00036(16) .15477(19) .0535(10) Uani d . 1 . . C
C33A .42794(18) .95910(15) .09173(17) .0400(8) Uani d . 1 . . C

loop_
_atom_site_aniso_label
_atom_site_aniso_U_11
_atom_site_aniso_U_22
_atom_site_aniso_U_33
_atom_site_aniso_U_12
_atom_site_aniso_U_13
_atom_site_aniso_U_23
In1 .02925(11) .02114(10) .02950(11) .00057(9) .01434(9) -.00002(8)
In2 .02644(11) .02568(11) .02755(11) -.00003(9) .01284(9) .00087(8)
N1 .0312(13) .0253(12) .0209(11) -.0019(10) .0115(10) -.0015(9)
N2 .0408(14) .0230(13) .0226(12) .0019(11) .0073(11) -.0002(10)
N1A .0307(13) .0272(13) .0338(13) .0008(11) .0138(11) -.0010(10)
N2A .0396(14) .0381(14) .0302(13) .0027(13) .0174(12) .0083(11)
F17 .0525(11) .0424(10) .0246(9) .0084(9) .0097(8) .0004(7)
F18 .0567(12) .0469(12) .0425(11) .0206(9) .0102(9) .0174(9)
F19 .0465(11) .0255(9) .0730(13) .0100(8) .0335(10) .0047(8)
F20 .0654(12) .0311(9) .0468(11) -.0032(9) .0312(10) -.0130(8)
F21 .0460(10) .0314(9) .0253(9) .0013(8) .0089(8) .0002(7)
F23 .0371(10) .0463(11) .0528(11) .0157(8) .0290(9) .0171(9)
F24 .0459(11) .0547(12) .0496(11) .0039(9) .0333(9) .0056(9)
F25 .0565(12) .0452(11) .0310(9) -.0037(9) .0219(9) .0093(8)
F26 .0551(11) .0364(10) .0415(10) .0153(9) .0221(9) .0151(8)
F27 .0462(10) .0344(9) .0434(10) .0139(8) .0280(9) .0085(8)
F29 .0365(10) .0761(14) .0534(12) -.0148(10) .0246(10) -.0232(10)
F30 .0628(15) .129(2) .0537(13) -.0581(14) .0261(12) -.0366(13)
F31 .144(2) .0671(14) .0480(12) -.0637(15) .0517(14) -.0328(11)
F32 .148(2) .0354(11) .0477(12) .0111(12) .0580(14) -.0028(9)
F33 .0684(14) .0500(12) .0420(11) .0255(10) .0286(10) -.0003(9)
F17A .0513(11) .0344(10) .0249(9) -.0029(8) .0108(8) -.0001(7)
F18A .0677(13) .0374(10) .0479(11) -.0026(9) .0316(10) .0116(8)
F19A .0408(10) .0251(9) .0727(13) -.0080(8) .0269(10) -.0028(8)
F20A .0460(11) .0348(10) .0455(11) -.0072(8) .0085(9) -.0170(8)
F21A .0443(10) .0357(10) .0253(9) -.0015(8) .0113(8) -.0039(7)
F23A .0252(9) .0355(9) .0419(10) -.0017(7) .0130(8) .0067(7)
F24A .0250(9) .0433(10) .0413(10) .0045(8) .0066(8) -.0001(8)
F25A .0467(11) .0365(10) .0340(10) .0145(8) .0088(8) .0071(8)
F26A .0554(11) .0309(10) .0463(11) -.0004(9) .0235(9) .0093(8)
F27A .0309(9) .0302(9) .0463(10) -.0062(7) .0135(8) .0021(7)
F29A .0380(10) .0598(12) .0418(10) .0067(9) .0227(9) -.0023(9)
F30A .0909(17) .1073(19) .0421(12) .0462(14) .0345(12) -.0020(12)
F31A .135(2) .0691(15) .0336(11) .0341(15) .0020(13) -.0234(10)
F32A .0833(15) .0439(12) .0548(13) -.0184(12) -.0224(12) -.0082(10)
F33A .0373(11) .0505(12) .0585(12) -.0178(9) .0073(10) -.0028(9)
B1 .0249(17) .0236(16) .0276(17) .0025(14) .0137(14) .0018(13)
B2 .0223(16) .0272(17) .0258(17) -.0027(14) .0096(14) -.0031(13)
C1 .047(2) .041(2) .075(2) .0101(16) .0392(19) .0031(17)
C2 .0405(17) .0366(17) .0229(14) .0045(15) .0117(13) .0008(13)
C3 .058(2) .0451(19) .0314(17) -.0066(17) .0140(16) -.0118(15)
C4 .059(2) .048(2) .0282(17) .0031(17) .0215(16) .0034(14)
C5 .0251(15) .0244(14) .0263(15) -.0032(12) .0149(12) .0023(11)
C6 .0349(17) .0331(17) .0368(17) .0034(14) .0186(14) .0059(13)
C7 .0408(19) .0280(16) .058(2) .0087(15) .0284(17) .0115(15)
C8 .043(2) .0267(17) .075(3) .0031(15) .036(2) -.0067(16)
C9 .0420(19) .0368(18) .056(2) -.0056(16) .0258(17) -.0216(16)
C10 .0350(17) .0339(17) .0356(17) -.0052(14) .0165(14) -.0090(13)
C11 .0269(15) .0247(15) .0274(15) -.0067(12) .0161(13) -.0016(11)
O1 .0291(11) .0262(10) .0470(12) .0052(9) .0209(10) .0104(9)
C16 .0213(13) .0234(14) .0264(14) .0006(12) .0120(12) .0025(11)
C17 .0308(16) .0316(16) .0274(16) -.0011(13) .0145(13) -.0003(12)
C18 .0294(16) .0315(17) .0381(17) .0072(13) .0136(14) .0115(13)
C19 .0315(17) .0220(15) .056(2) .0033(13) .0276(16) .0041(14)
C20 .0340(17) .0271(15) .0349(17) -.0040(13) .0216(14) -.0051(12)
C21 .0259(15) .0246(14) .0277(15) .0004(12) .0135(13) .0039(11)
C22 .0227(14) .0226(14) .0247(14) -.0038(12) .0082(12) -.0030(11)
C23 .0234(15) .0255(15) .0313(16) .0012(12) .0088(13) .0031(12)
C24 .0285(16) .0386(17) .0300(16) -.0064(14) .0170(13) -.0034(13)
C25 .0355(17) .0275(15) .0229(15) -.0084(13) .0102(13) .0013(12)
C26 .0332(17) .0222(14) .0269(15) .0011(12) .0084(13) .0016(12)
C27 .0291(16) .0244(15) .0302(16) -.0018(12) .0132(13) -.0021(12)
C28 .0457(19) .0230(15) .0272(15) -.0029(13) .0201(14) .0011(12)
C29 .051(2) .0424(19) .0343(18) -.0165(16) .0255(16) -.0089(14)
C30 .059(2) .065(2) .0359(19) -.035(2) .0255(18) -.0132(17)
C31 .097(3) .043(2) .0337(19) -.037(2) .037(2) -.0135(16)
C32 .102(3) .0260(17) .0321(18) -.0001(19) .042(2) -.0004(13)
C33 .056(2) .0304(17) .0304(17) .0027(15) .0242(16) .0049(13)
C1A .0393(19) .045(2) .067(2) -.0088(16) .0315(18) .0000(17)
C2A .0402(18) .0375(18) .0308(16) .0016(15) .0087(14) -.0102(13)
C3A .080(3) .052(2) .0261(17) .009(2) .0178(18) .0044(15)
C4A .059(2) .060(2) .043(2) .0105(19) .0270(18) -.0060(17)
C5A .0253(16) .0251(15) .0504(19) .0057(13) .0195(15) .0009(13)
C6A .0354(19) .0325(18) .079(3) -.0014(15) .0278(18) -.0078(17)
C7A .044(2) .031(2) .131(4) -.0059(17) .046(3) -.012(2)
C8A .053(3) .029(2) .173(5) .0065(19) .070(3) .021(3)
C9A .057(3) .043(2) .122(4) .017(2) .059(3) .042(2)
C10A .048(2) .045(2) .073(2) .0175(17) .0381(19) .0258(18)
C11A .0286(16) .0316(17) .054(2) .0106(14) .0250(15) .0131(14)
C12A .057(2) .055(2) .0355(19) .0112(18) .0163(17) .0138(16)
C13A .065(3) .097(3) .051(2) .034(2) .022(2) .012(2)
C14A .066(3) .076(3) .040(2) .014(2) .0160(19) -.0049(18)
O2 .0274(10) .0280(10) .0425(12) .0020(9) .0198(9) .0039(9)
C16A .0171(13) .0256(14) .0265(14) .0009(12) .0076(11) -.0026(12)
C17A .0260(15) .0284(15) .0281(15) .0023(13) .0104(13) -.0009(12)
C18A .0329(17) .0293(16) .0374(17) .0040(13) .0179(14) .0059(13)
C19A .0237(15) .0218(15) .054(2) .0001(12) .0185(15) -.0011(13)
C20A .0199(15) .0290(16) .0368(17) -.0023(13) .0054(13) -.0102(13)
C21A .0240(15) .0302(15) .0286(16) .0038(13) .0108(13) .0015(12)
C22A .0253(15) .0254(14) .0234(14) .0026(12) .0110(12) -.0031(11)
C23A .0293(16) .0260(15) .0273(15) .0006(12) .0150(13) -.0008(11)
C24A .0247(16) .0319(16) .0300(16) .0037(13) .0094(13) -.0038(12)
C25A .0366(18) .0269(15) .0245(15) .0098(13) .0106(14) -.0010(12)
C26A .0417(18) .0218(14) .0311(16) .0030(13) .0199(14) -.0003(12)
C27A .0270(15) .0257(14) .0298(15) -.0003(12) .0144(13) -.0044(12)
C28A .0309(16) .0211(14) .0244(15) .0065(12) .0038(13) .0005(11)
C29A .0374(18) .0347(17) .0281(16) .0118(15) .0076(14) .0016(13)
C30A .064(2) .049(2) .0278(17) .0264(19) .0163(18) .0020(15)
C31A .085(3) .039(2) .0259(18) .024(2) .000(2) -.0090(15)
C32A .059(2) .0248(17) .038(2) .0023(17) -.0109(18) -.0008(14)
C33A .0423(19) .0302(17) .0326(17) .0000(15) .0042(15) .0030(13)

loop_
_atom_type_symbol
_atom_type_description
_atom_type_scat_dispersion_real
_atom_type_scat_dispersion_imag
_atom_type_scat_source
C C .0033 .0016 'International Tables Vol C Tables 4.2.6.8 and 6.1.1.4'
H H .0000 .0000 'International Tables Vol C Tables 4.2.6.8 and 6.1.1.4'
B B .0013 .0007 'International Tables Vol C Tables 4.2.6.8 and 6.1.1.4'
N N .0061 .0033 'International Tables Vol C Tables 4.2.6.8 and 6.1.1.4'
F F .0171 .0103 'International Tables Vol C Tables 4.2.6.8 and 6.1.1.4'
In In -.7276 1.3100 'International Tables Vol C Tables 4.2.6.8 and 6.1.1.4'
O O .0106 .0060 'International Tables Vol C Tables 4.2.6.8 and 6.1.1.4'

loop_
_geom_angle_atom_site_label_1
_geom_angle_atom_site_label_2
_geom_angle_atom_site_label_3
_geom_angle
_geom_angle_publ_flag
N1 In1 N2 77.96(8) yes
N1 In1 C1 129.58(11) yes
N2 In1 C1 131.59(12) yes
N1 In1 O1 106.05(8) yes
N2 In1 O1 101.37(8) yes
C1 In1 O1 105.45(10) yes
N2A In2 N1A 77.99(9) yes
N2A In2 C1A 129.74(11) yes
N1A In2 C1A 129.81(11) yes
N2A In2 O2 106.02(8) yes
N1A In2 O2 103.15(8) yes
C1A In2 O2 105.68(10) yes
C5 N1 C2 122.5(2) ?
C5 N1 In1 115.45(16) ?
C2 N1 In1 121.64(17) ?
C11 N2 C12 123.1(2) ?
C11 N2 C12' 119.3(4) ?
C12 N2 C12' 12.1(3) ?
C11 N2 In1 114.85(17) ?
C12 N2 In1 121.96(19) ?
C12' N2 In1 124.8(4) ?
C5A N1A C2A 122.5(2) ?
C5A N1A In2 115.74(19) ?
C2A N1A In2 121.67(18) ?
C11A N2A C12A 122.7(3) ?
C11A N2A In2 115.38(19) ?
C12A N2A In2 121.8(2) ?
O1 B1 C16 104.3(2) ?
O1 B1 C28 110.8(2) ?
C16 B1 C28 115.7(2) ?
O1 B1 C22 109.2(2) ?
C16 B1 C22 113.0(2) ?
C28 B1 C22 103.9(2) ?
O2 B2 C16A 104.3(2) ?
O2 B2 C22A 108.5(2) ?
C16A B2 C22A 113.6(2) ?
O2 B2 C28A 110.4(2) ?
C16A B2 C28A 115.1(2) ?
C22A B2 C28A 104.9(2) ?
N1 C2 C3 109.2(2) ?
N1 C2 C4 109.5(2) ?
C3 C2 C4 110.7(3) ?
N1 C5 C6 121.4(2) ?
N1 C5 C11 115.2(2) ?
C6 C5 C11 123.4(2) ?
C7 C6 C5 133.5(3) ?
C6 C7 C8 129.6(3) ?
C9 C8 C7 125.3(3) ?
C8 C9 C10 130.4(3) ?
C9 C10 C11 133.4(3) ?
N2 C11 C10 120.6(2) ?
N2 C11 C5 115.6(2) ?
C10 C11 C5 123.8(2) ?
N2 C12 C13 110.6(3) ?
N2 C12 C14 110.0(3) ?
C13 C12 C14 110.16(19) ?
C14' C12' C13' 109.7(2) ?
C14' C12' N2 108.4(7) ?
C13' C12' N2 108.0(7) ?
B1 O1 In1 140.47(16) yes
C17 C16 C21 112.6(2) ?
C17 C16 B1 127.5(2) ?
C21 C16 B1 119.8(2) ?
F17 C17 C18 115.5(2) ?
F17 C17 C16 120.5(2) ?
C18 C17 C16 124.0(3) ?
F18 C18 C19 119.7(3) ?
F18 C18 C17 120.3(3) ?
C19 C18 C17 120.0(3) ?
F19 C19 C18 120.3(3) ?
F19 C19 C20 120.8(3) ?
C18 C19 C20 118.9(3) ?
F20 C20 C19 120.3(3) ?
F20 C20 C21 120.4(3) ?
C19 C20 C21 119.3(3) ?
F21 C21 C20 115.3(2) ?
F21 C21 C16 119.5(2) ?
C20 C21 C16 125.1(2) ?
C23 C22 C27 112.5(2) ?
C23 C22 B1 126.0(2) ?
C27 C22 B1 121.4(2) ?
F23 C23 C24 115.2(2) ?
F23 C23 C22 120.4(2) ?
C24 C23 C22 124.3(3) ?
F24 C24 C25 119.2(2) ?
F24 C24 C23 121.0(3) ?
C25 C24 C23 119.8(3) ?
F25 C25 C24 120.2(3) ?
F25 C25 C26 120.7(3) ?
C24 C25 C26 119.1(3) ?
F26 C26 C27 121.4(3) ?
F26 C26 C25 119.8(2) ?
C27 C26 C25 118.8(3) ?
F27 C27 C26 115.3(2) ?
F27 C27 C22 119.2(2) ?
C26 C27 C22 125.5(3) ?
C33 C28 C29 113.2(3) ?
C33 C28 B1 124.6(3) ?
C29 C28 B1 121.8(2) ?
F29 C29 C30 116.0(3) ?
F29 C29 C28 119.8(3) ?
C30 C29 C28 124.2(3) ?
F30 C30 C31 120.2(3) ?
F30 C30 C29 120.1(3) ?
C31 C30 C29 119.7(3) ?
F31 C31 C30 120.5(4) ?
F31 C31 C32 120.2(4) ?
C30 C31 C32 119.3(3) ?
F32 C32 C31 120.6(3) ?
F32 C32 C33 119.7(4) ?
C31 C32 C33 119.7(3) ?
F33 C33 C32 115.3(3) ?
F33 C33 C28 120.8(3) ?
C32 C33 C28 123.9(3) ?
N1A C2A C3A 109.2(2) ?
N1A C2A C4A 110.6(2) ?
C3A C2A C4A 111.7(3) ?
N1A C5A C6A 120.7(3) ?
N1A C5A C11A 115.2(2) ?
C6A C5A C11A 124.1(3) ?
C7A C6A C5A 133.3(4) ?
C6A C7A C8A 129.8(4) ?
C9A C8A C7A 125.7(4) ?
C8A C9A C10A 130.5(4) ?
C9A C10A C11A 133.0(4) ?
N2A C11A C10A 120.6(3) ?
N2A C11A C5A 115.7(2) ?
C10A C11A C5A 123.7(3) ?
N2A C12A C13A 109.9(3) ?
N2A C12A C14A 109.4(3) ?
C13A C12A C14A 110.2(3) ?
B2 O2 In2 139.92(16) yes
C21A C16A C17A 112.7(2) ?
C21A C16A B2 120.5(2) ?
C17A C16A B2 126.8(2) ?
F17A C17A C18A 115.1(2) ?
F17A C17A C16A 120.7(2) ?
C18A C17A C16A 124.2(3) ?
F18A C18A C19A 119.6(3) ?
F18A C18A C17A 120.4(3) ?
C19A C18A C17A 120.0(3) ?
F19A C19A C18A 120.3(3) ?
F19A C19A C20A 120.7(3) ?
C18A C19A C20A 118.9(3) ?
F20A C20A C19A 120.0(3) ?
F20A C20A C21A 120.8(3) ?
C19A C20A C21A 119.2(3) ?
F21A C21A C20A 115.9(2) ?
F21A C21A C16A 119.1(2) ?
C20A C21A C16A 124.9(3) ?
C23A C22A C27A 112.4(2) ?
C23A C22A B2 127.3(2) ?
C27A C22A B2 120.2(2) ?
F23A C23A C24A 115.7(2) ?
F23A C23A C22A 120.5(2) ?
C24A C23A C22A 123.8(3) ?
F24A C24A C25A 119.7(2) ?
F24A C24A C23A 120.0(3) ?
C25A C24A C23A 120.4(3) ?
F25A C25A C24A 120.8(3) ?
F25A C25A C26A 120.2(3) ?
C24A C25A C26A 118.9(3) ?
F26A C26A C25A 120.5(2) ?
F26A C26A C27A 120.7(3) ?
C25A C26A C27A 118.8(3) ?
F27A C27A C26A 115.3(2) ?
F27A C27A C22A 119.0(2) ?
C26A C27A C22A 125.6(3) ?
C33A C28A C29A 113.3(3) ?
C33A C28A B2 125.7(3) ?
C29A C28A B2 120.7(2) ?
F29A C29A C30A 117.0(3) ?
F29A C29A C28A 119.1(2) ?
C30A C29A C28A 124.0(3) ?
F30A C30A C31A 120.2(3) ?
F30A C30A C29A 120.2(3) ?
C31A C30A C29A 119.6(3) ?
C32A C31A F31A 120.9(4) ?
C32A C31A C30A 119.5(3) ?
F31A C31A C30A 119.6(4) ?
F32A C32A C31A 120.1(3) ?
F32A C32A C33A 120.2(4) ?
C31A C32A C33A 119.7(3) ?
F33A C33A C32A 115.2(3) ?
F33A C33A C28A 121.0(3) ?
C32A C33A C28A 123.8(3) ?

loop_
_geom_bond_atom_site_label_1
_geom_bond_atom_site_label_2
_geom_bond_site_symmetry_2
_geom_bond_distance
_geom_bond_publ_flag
In1 N1 . 2.099(2) yes
In1 N2 . 2.103(2) yes
In1 C1 . 2.113(3) yes
In1 O1 . 2.1938(17) yes
In2 N2A . 2.098(2) yes
In2 N1A . 2.101(2) yes
In2 C1A . 2.113(3) yes
In2 O2 . 2.1811(17) yes
N1 C5 . 1.340(3) ?
N1 C2 . 1.484(3) ?
N2 C11 . 1.337(3) ?
N2 C12 . 1.480(5) ?
N2 C12' . 1.512(13) ?
N1A C5A . 1.341(3) ?
N1A C2A . 1.479(4) ?
N2A C11A . 1.347(4) ?
N2A C12A . 1.480(4) ?
F17 C17 . 1.354(3) ?
F18 C18 . 1.352(3) ?
F19 C19 . 1.345(3) ?
F20 C20 . 1.343(3) ?
F21 C21 . 1.349(3) ?
F23 C23 . 1.357(3) ?
F24 C24 . 1.344(3) ?
F25 C25 . 1.351(3) ?
F26 C26 . 1.347(3) ?
F27 C27 . 1.366(3) ?
F29 C29 . 1.352(3) ?
F30 C30 . 1.354(4) ?
F31 C31 . 1.356(3) ?
F32 C32 . 1.350(4) ?
F33 C33 . 1.355(3) ?
F17A C17A . 1.352(3) ?
F18A C18A . 1.349(3) ?
F19A C19A . 1.348(3) ?
F20A C20A . 1.344(3) ?
F21A C21A . 1.350(3) ?
F23A C23A . 1.355(3) ?
F24A C24A . 1.352(3) ?
F25A C25A . 1.340(3) ?
F26A C26A . 1.347(3) ?
F27A C27A . 1.370(3) ?
F29A C29A . 1.351(3) ?
F30A C30A . 1.358(4) ?
F31A C31A . 1.353(4) ?
F32A C32A . 1.344(4) ?
F33A C33A . 1.354(4) ?
B1 O1 . 1.528(3) yes
B1 C16 . 1.642(4) ?
B1 C28 . 1.648(4) ?
B1 C22 . 1.665(4) ?
B2 O2 . 1.531(3) yes
B2 C16A . 1.640(4) ?
B2 C22A . 1.654(4) ?
B2 C28A . 1.656(4) ?
C2 C3 . 1.522(4) ?
C2 C4 . 1.525(4) ?
C5 C6 . 1.409(4) ?
C5 C11 . 1.491(3) ?
C6 C7 . 1.385(4) ?
C7 C8 . 1.390(4) ?
C8 C9 . 1.366(4) ?
C9 C10 . 1.379(4) ?
C10 C11 . 1.406(4) ?
C12 C13 . 1.5118(19) ?
C12 C14 . 1.5160(19) ?
C12' C14' . 1.516(2) ?
C12' C13' . 1.518(2) ?
C16 C17 . 1.389(3) ?
C16 C21 . 1.389(4) ?
C17 C18 . 1.386(4) ?
C18 C19 . 1.364(4) ?
C19 C20 . 1.371(4) ?
C20 C21 . 1.375(4) ?
C22 C23 . 1.388(4) ?
C22 C27 . 1.389(4) ?
C23 C24 . 1.376(4) ?
C24 C25 . 1.369(4) ?
C25 C26 . 1.371(4) ?
C26 C27 . 1.370(4) ?
C28 C33 . 1.386(4) ?
C28 C29 . 1.389(4) ?
C29 C30 . 1.378(4) ?
C30 C31 . 1.358(5) ?
C31 C32 . 1.363(5) ?
C32 C33 . 1.385(4) ?
C2A C3A . 1.514(4) ?
C2A C4A . 1.528(4) ?
C5A C6A . 1.404(4) ?
C5A C11A . 1.488(4) ?
C6A C7A . 1.381(5) ?
C7A C8A . 1.383(6) ?
C8A C9A . 1.361(6) ?
C9A C10A . 1.378(5) ?
C10A C11A . 1.418(4) ?
C12A C13A . 1.490(4) ?
C12A C14A . 1.525(4) ?
C16A C21A . 1.391(3) ?
C16A C17A . 1.391(4) ?
C17A C18A . 1.380(4) ?
C18A C19A . 1.370(4) ?
C19A C20A . 1.371(4) ?
C20A C21A . 1.381(4) ?
C22A C23A . 1.390(4) ?
C22A C27A . 1.388(4) ?
C23A C24A . 1.382(4) ?
C24A C25A . 1.364(4) ?
C25A C26A . 1.370(4) ?
C26A C27A . 1.376(4) ?
C28A C33A . 1.386(4) ?
C28A C29A . 1.390(4) ?
C29A C30A . 1.373(4) ?
C30A C31A . 1.366(5) ?
C31A C32A . 1.353(5) ?
C32A C33A . 1.383(4) ?

loop_
_geom_torsion_atom_site_label_1
_geom_torsion_atom_site_label_2
_geom_torsion_atom_site_label_3
_geom_torsion_atom_site_label_4
_geom_torsion
N2 In1 N1 C5 -4.66(18)
C1 In1 N1 C5 -139.4(2)
O1 In1 N1 C5 93.87(19)
N2 In1 N1 C2 168.1(2)
C1 In1 N1 C2 33.3(3)
O1 In1 N1 C2 -93.4(2)
N1 In1 N2 C11 8.61(18)
C1 In1 N2 C11 141.6(2)
O1 In1 N2 C11 -95.60(18)
N1 In1 N2 C12 -168.80(19)
C1 In1 N2 C12 -35.8(2)
O1 In1 N2 C12 86.99(18)
N1 In1 N2 C12' 177.1(4)
C1 In1 N2 C12' -49.9(4)
O1 In1 N2 C12' 72.9(4)
N2A In2 N1A C5A 1.02(19)
C1A In2 N1A C5A 133.4(2)
O2 In2 N1A C5A -102.87(19)
N2A In2 N1A C2A -175.8(2)
C1A In2 N1A C2A -43.4(3)
O2 In2 N1A C2A 80.3(2)
N1A In2 N2A C11A -.6(2)
C1A In2 N2A C11A -133.0(2)
O2 In2 N2A C11A 99.9(2)
N1A In2 N2A C12A 175.1(2)
C1A In2 N2A C12A 42.7(3)
O2 In2 N2A C12A -84.5(2)
C5 N1 C2 C3 -162.2(3)
In1 N1 C2 C3 25.6(3)
C5 N1 C2 C4 76.4(3)
In1 N1 C2 C4 -95.8(2)
C2 N1 C5 C6 5.5(4)
In1 N1 C5 C6 178.12(19)
C2 N1 C5 C11 -172.2(2)
In1 N1 C5 C11 .4(3)
N1 C5 C6 C7 177.5(3)
C11 C5 C6 C7 -5.0(5)
C5 C6 C7 C8 -2.4(6)
C6 C7 C8 C9 2.4(5)
C7 C8 C9 C10 2.2(6)
C8 C9 C10 C11 -.8(6)
C12 N2 C11 C10 -14.1(4)
C12' N2 C11 C10 -.7(4)
In1 N2 C11 C10 168.5(2)
C12 N2 C11 C5 166.4(2)
C12' N2 C11 C5 179.8(3)
In1 N2 C11 C5 -11.0(3)
C9 C10 C11 N2 173.7(3)
C9 C10 C11 C5 -6.8(5)
N1 C5 C11 N2 7.1(3)
C6 C5 C11 N2 -170.5(2)
N1 C5 C11 C10 -172.4(3)
C6 C5 C11 C10 10.0(4)
C11 N2 C12 C13 -139.6(3)
C12' N2 C12 C13 145(2)
In1 N2 C12 C13 37.6(3)
C11 N2 C12 C14 98.5(4)
C12' N2 C12 C14 23.3(18)
In1 N2 C12 C14 -84.3(3)
C11 N2 C12' C14' 141.5(5)
C12 N2 C12' C14' -107(2)
In1 N2 C12' C14' -26.5(8)
C11 N2 C12' C13' -99.7(7)
C12 N2 C12' C13' 12.1(17)
In1 N2 C12' C13' 92.3(6)
C16 B1 O1 In1 -31.8(3)
C28 B1 O1 In1 93.3(3)
C22 B1 O1 In1 -152.82(18)
N1 In1 O1 B1 1.3(3)
N2 In1 O1 B1 81.9(3)
C1 In1 O1 B1 -138.8(3)
O1 B1 C16 C17 105.4(3)
C28 B1 C16 C17 -16.6(4)
C22 B1 C16 C17 -136.1(3)
O1 B1 C16 C21 -75.5(3)
C28 B1 C16 C21 162.5(2)
C22 B1 C16 C21 43.0(3)
C21 C16 C17 F17 176.9(2)
B1 C16 C17 F17 -4.0(4)
C21 C16 C17 C18 -1.8(4)
B1 C16 C17 C18 177.3(3)
F17 C17 C18 F18 1.2(4)
C16 C17 C18 F18 180.0(3)
F17 C17 C18 C19 -179.0(3)
C16 C17 C18 C19 -.3(5)
F18 C18 C19 F19 .7(4)
C17 C18 C19 F19 -179.0(2)
F18 C18 C19 C20 -178.7(2)
C17 C18 C19 C20 1.6(4)
F19 C19 C20 F20 .5(4)
C18 C19 C20 F20 179.8(3)
F19 C19 C20 C21 179.9(2)
C18 C19 C20 C21 -.7(4)
F20 C20 C21 F21 -.7(4)
C19 C20 C21 F21 179.8(2)
F20 C20 C21 C16 177.8(2)
C19 C20 C21 C16 -1.7(4)
C17 C16 C21 F21 -178.8(2)
B1 C16 C21 F21 2.1(4)
C17 C16 C21 C20 2.8(4)
B1 C16 C21 C20 -176.3(3)
O1 B1 C22 C23 145.4(2)
C16 B1 C22 C23 29.8(4)
C28 B1 C22 C23 -96.3(3)
O1 B1 C22 C27 -39.7(3)
C16 B1 C22 C27 -155.3(2)
C28 B1 C22 C27 78.6(3)
C27 C22 C23 F23 -179.4(2)
B1 C22 C23 F23 -4.1(4)
C27 C22 C23 C24 2.3(4)
B1 C22 C23 C24 177.6(3)
F23 C23 C24 F24 -3.1(4)
C22 C23 C24 F24 175.4(2)
F23 C23 C24 C25 178.9(2)
C22 C23 C24 C25 -2.7(4)
F24 C24 C25 F25 2.3(4)
C23 C24 C25 F25 -179.7(2)
F24 C24 C25 C26 -177.0(2)
C23 C24 C25 C26 1.1(4)
F25 C25 C26 F26 1.9(4)
C24 C25 C26 F26 -178.9(2)
F25 C25 C26 C27 -178.7(2)
C24 C25 C26 C27 .6(4)
F26 C26 C27 F27 -1.0(4)
C25 C26 C27 F27 179.5(2)
F26 C26 C27 C22 178.6(2)
C25 C26 C27 C22 -.9(4)
C23 C22 C27 F27 179.1(2)
B1 C22 C27 F27 3.6(4)
C23 C22 C27 C26 -.5(4)
B1 C22 C27 C26 -176.0(3)
O1 B1 C28 C33 22.1(4)
C16 B1 C28 C33 140.5(3)
C22 B1 C28 C33 -95.1(3)
O1 B1 C28 C29 -166.1(2)
C16 B1 C28 C29 -47.7(4)
C22 B1 C28 C29 76.7(3)
C33 C28 C29 F29 177.1(2)
B1 C28 C29 F29 4.4(4)
C33 C28 C29 C30 -3.3(4)
B1 C28 C29 C30 -176.0(3)
F29 C29 C30 F30 3.9(4)
C28 C29 C30 F30 -175.7(3)
F29 C29 C30 C31 -176.3(3)
C28 C29 C30 C31 4.1(5)
F30 C30 C31 F31 -1.3(5)
C29 C30 C31 F31 178.9(3)
F30 C30 C31 C32 178.5(3)
C29 C30 C31 C32 -1.3(5)
F31 C31 C32 F32 -2.5(5)
C30 C31 C32 F32 177.6(3)
F31 C31 C32 C33 177.9(3)
C30 C31 C32 C33 -1.9(5)
F32 C32 C33 F33 1.8(4)
C31 C32 C33 F33 -178.7(3)
F32 C32 C33 C28 -176.9(3)
C31 C32 C33 C28 2.6(5)
C29 C28 C33 F33 -178.7(2)
B1 C28 C33 F33 -6.3(4)
C29 C28 C33 C32 -.1(4)
B1 C28 C33 C32 172.4(3)
C5A N1A C2A C3A 161.7(3)
In2 N1A C2A C3A -21.7(3)
C5A N1A C2A C4A -75.0(3)
In2 N1A C2A C4A 101.5(3)
C2A N1A C5A C6A -4.3(4)
In2 N1A C5A C6A 179.0(2)
C2A N1A C5A C11A 175.5(2)
In2 N1A C5A C11A -1.3(3)
N1A C5A C6A C7A 179.8(3)
C11A C5A C6A C7A .1(5)
C5A C6A C7A C8A .4(6)
C6A C7A C8A C9A -.8(7)
C7A C8A C9A C10A .5(7)
C8A C9A C10A C11A .1(7)
C12A N2A C11A C10A 5.2(4)
In2 N2A C11A C10A -179.2(2)
C12A N2A C11A C5A -175.5(3)
In2 N2A C11A C5A .1(3)
C9A C10A C11A N2A 179.1(3)
C9A C10A C11A C5A -.1(5)
N1A C5A C11A N2A .8(4)
C6A C5A C11A N2A -179.5(3)
N1A C5A C11A C10A -179.9(3)
C6A C5A C11A C10A -.2(4)
C11A N2A C12A C13A 78.0(4)
In2 N2A C12A C13A -97.3(3)
C11A N2A C12A C14A -160.9(3)
In2 N2A C12A C14A 23.8(4)
C16A B2 O2 In2 -26.9(3)
C22A B2 O2 In2 -148.32(18)
C28A B2 O2 In2 97.3(3)
N2A In2 O2 B2 -13.1(3)
N1A In2 O2 B2 68.0(3)
C1A In2 O2 B2 -153.6(3)
O2 B2 C16A C21A -72.3(3)
C22A B2 C16A C21A 45.6(3)
C28A B2 C16A C21A 166.6(2)
O2 B2 C16A C17A 108.0(3)
C22A B2 C16A C17A -134.0(3)
C28A B2 C16A C17A -13.1(4)
C21A C16A C17A F17A 176.3(2)
B2 C16A C17A F17A -4.0(4)
C21A C16A C17A C18A -3.0(4)
B2 C16A C17A C18A 176.6(3)
F17A C17A C18A F18A 1.1(4)
C16A C17A C18A F18A -179.5(2)
F17A C17A C18A C19A -178.2(2)
C16A C17A C18A C19A 1.2(4)
F18A C18A C19A F19A .4(4)
C17A C18A C19A F19A 179.7(2)
F18A C18A C19A C20A -178.1(2)
C17A C18A C19A C20A 1.3(4)
F19A C19A C20A F20A .7(4)
C18A C19A C20A F20A 179.2(2)
F19A C19A C20A C21A -179.9(2)
C18A C19A C20A C21A -1.5(4)
F20A C20A C21A F21A -1.1(4)
C19A C20A C21A F21A 179.6(2)
F20A C20A C21A C16A 178.6(2)
C19A C20A C21A C16A -.7(4)
C17A C16A C21A F21A -177.5(2)
B2 C16A C21A F21A 2.8(4)
C17A C16A C21A C20A 2.8(4)
B2 C16A C21A C20A -176.9(2)
O2 B2 C22A C23A 138.9(3)
C16A B2 C22A C23A 23.4(4)
C28A B2 C22A C23A -103.1(3)
O2 B2 C22A C27A -44.2(3)
C16A B2 C22A C27A -159.7(2)
C28A B2 C22A C27A 73.8(3)
C27A C22A C23A F23A -177.9(2)
B2 C22A C23A F23A -.8(4)
C27A C22A C23A C24A 2.4(4)
B2 C22A C23A C24A 179.4(3)
F23A C23A C24A F24A -2.4(4)
C22A C23A C24A F24A 177.3(2)
F23A C23A C24A C25A 177.9(2)
C22A C23A C24A C25A -2.4(4)
F24A C24A C25A F25A .4(4)
C23A C24A C25A F25A -179.9(2)
F24A C24A C25A C26A -178.9(2)
C23A C24A C25A C26A .8(4)
F25A C25A C26A F26A 1.5(4)
C24A C25A C26A F26A -179.2(2)
F25A C25A C26A C27A -178.8(2)
C24A C25A C26A C27A .6(4)
F26A C26A C27A F27A -1.0(4)
C25A C26A C27A F27A 179.3(2)
F26A C26A C27A C22A 179.3(2)
C25A C26A C27A C22A -.4(4)
C23A C22A C27A F27A 179.3(2)
B2 C22A C27A F27A 2.0(4)
C23A C22A C27A C26A -1.0(4)
B2 C22A C27A C26A -178.3(3)
O2 B2 C28A C33A 16.0(4)
C16A B2 C28A C33A 133.7(3)
C22A B2 C28A C33A -100.7(3)
O2 B2 C28A C29A -169.8(2)
C16A B2 C28A C29A -52.0(3)
C22A B2 C28A C29A 73.6(3)
C33A C28A C29A F29A 177.1(2)
B2 C28A C29A F29A 2.1(4)
C33A C28A C29A C30A -3.7(4)
B2 C28A C29A C30A -178.7(3)
F29A C29A C30A F30A 3.6(4)
C28A C29A C30A F30A -175.6(3)
F29A C29A C30A C31A -178.0(3)
C28A C29A C30A C31A 2.8(5)
F30A C30A C31A C32A 178.7(3)
C29A C30A C31A C32A .3(5)
F30A C30A C31A F31A -2.1(5)
C29A C30A C31A F31A 179.5(3)
F31A C31A C32A F32A -1.8(5)
C30A C31A C32A F32A 177.4(3)
F31A C31A C32A C33A 178.8(3)
C30A C31A C32A C33A -1.9(5)
F32A C32A C33A F33A 1.4(4)
C31A C32A C33A F33A -179.2(3)
F32A C32A C33A C28A -178.6(3)
C31A C32A C33A C28A .7(5)
C29A C28A C33A F33A -178.1(2)
B2 C28A C33A F33A -3.4(4)
C29A C28A C33A C32A 2.0(4)
B2 C28A C33A C32A 176.6(3)
